data_2201678
loop_
_publ_author_name
'He, Yi'
'Kou, Hui-Zhong'
'Zhou, Bei Chuan'
'Xiong, Ming'
'Wang, Ru-Ji'
'Li, Yadong'

_publ_section_title
;<i>fac</i>-Bis(2-aminomethylbenzimidazole)(2-aminomethylbenzimidazolato)nickel(II)
 dicyanamide monohydrate
;
_journal_issue 8
_journal_name_full 'Acta Crystallographica Section E'
_journal_page_first m389
_journal_page_last m391
_journal_paper_doi 10.1107/S1600536802011352
_journal_volume 58
_journal_year 2002
_chemical_formula_iupac '[Ni (C8 H9 N3)2 (C8 H8 N3)] (C2 N3), H2 O'
_chemical_formula_moiety 'C24 H26 N9 Ni 1+, C2 N3 1-, H2 O'
_chemical_formula_sum 'C26 H28 N12 Ni O'
_chemical_formula_weight 583.29
_space_group_IT_number 14
_symmetry_cell_setting monoclinic
_symmetry_space_group_name_Hall '-P 2yn'
_symmetry_space_group_name_H-M 'P 1 21/n 1'
_atom_sites_solution_hydrogens difmap
_atom_sites_solution_primary direct
_atom_sites_solution_secondary difmap
_audit_creation_method SHELXL-97
_cell_angle_alpha 90.00
_cell_angle_beta 108.43(3)
_cell_angle_gamma 90.00
_cell_formula_units_Z 4
_cell_length_a 12.168(2)
_cell_length_b 11.983(2)
_cell_length_c 18.901(4)
_cell_measurement_reflns_used 6371
_cell_measurement_temperature 293(2)
_cell_measurement_theta_max 25.00
_cell_measurement_theta_min 2.27
_cell_volume 2614.6(9)
_computing_cell_refinement SMART
_computing_data_collection 'SMART (Bruker, 2000)'
_computing_data_reduction 'SAINT (Bruker, 2000)'
_computing_molecular_graphics 'PLATON (Spek, 2002)'
_computing_publication_material SHELXL97
_computing_structure_refinement 'SHELXL97 (Sheldrick, 1997)'
_diffrn_ambient_temperature 293(2)
_diffrn_detector_area_resol_mean 15X15microns
_diffrn_measured_fraction_theta_full 0.935
_diffrn_measured_fraction_theta_max 0.935
_diffrn_measurement_device_type 'CCD area detector'
_diffrn_measurement_method '\f and \w'
_diffrn_radiation_monochromator graphite
_diffrn_radiation_source 'fine-focus sealed tube'
_diffrn_radiation_type MoK\a
_diffrn_radiation_wavelength 0.71073
_diffrn_reflns_av_R_equivalents 0.0458
_diffrn_reflns_av_sigmaI/netI 0.0987
_diffrn_reflns_limit_h_max 18
_diffrn_reflns_limit_h_min -18
_diffrn_reflns_limit_k_max 18
_diffrn_reflns_limit_k_min -17
_diffrn_reflns_limit_l_max 29
_diffrn_reflns_limit_l_min -16
_diffrn_reflns_number 24352
_diffrn_reflns_theta_full 33.48
_diffrn_reflns_theta_max 33.48
_diffrn_reflns_theta_min 2.27
_diffrn_standards_decay_% none
_diffrn_standards_interval_count none
_diffrn_standards_interval_time none
_diffrn_standards_number none
_exptl_absorpt_coefficient_mu 0.789
_exptl_absorpt_correction_T_max 0.924
_exptl_absorpt_correction_T_min 0.827
_exptl_absorpt_correction_type empirical
_exptl_absorpt_process_details '(SADABS; Bruker, 2000)'
_exptl_crystal_colour purple
_exptl_crystal_density_diffrn 1.482
_exptl_crystal_density_method 'not measured'
_exptl_crystal_description platelet
_exptl_crystal_F_000 1216
_exptl_crystal_size_max 0.30
_exptl_crystal_size_mid 0.20
_exptl_crystal_size_min 0.10
_refine_diff_density_max 1.047
_refine_diff_density_min -0.463
_refine_ls_extinction_method none
_refine_ls_goodness_of_fit_ref 0.823
_refine_ls_hydrogen_treatment mixed
_refine_ls_matrix_type full
_refine_ls_number_parameters 465
_refine_ls_number_reflns 9577
_refine_ls_number_restraints 1
_refine_ls_restrained_S_all 0.823
_refine_ls_R_factor_all 0.1019
_refine_ls_R_factor_gt 0.0506
_refine_ls_shift/su_max 0.001
_refine_ls_shift/su_mean 0.000
_refine_ls_structure_factor_coef Fsqd
_refine_ls_weighting_details 'calc w = 1/[\s^2^(Fo^2^)+(0.0686P)^2^] where P = (Fo^2^+2Fc^2^)/3'
_refine_ls_weighting_scheme calc
_refine_ls_wR_factor_gt 0.0795
_refine_ls_wR_factor_ref 0.0910
_reflns_number_gt 5110
_reflns_number_total 10241
_reflns_threshold_expression I>2\s(I)
_cod_data_source_file ww6025.cif
_cod_data_source_block I
_cod_depositor_comments
;
The following automatic conversions were performed:
'_symmetry_cell_setting' value 'Monoclinic' changed to 'monoclinic'
according to '/home/saulius/struct/CIF-dictionaries/cif_core.dic'
dictionary named 'cif_core.dic' version 2.4.1 from 2010-06-29.

Automatic conversion script
Id: cif_fix_enum 1527 2010-12-29 10:47:43Z saulius 

The following automatic conversions were performed:

'_symmetry_cell_setting' value 'Monoclinic' changed to 'monoclinic'
according to /home/saulius/struct/CIF-dictionaries/cif_core.dic
dictionary named 'cif_core.dic' version 2.4.1 from 2010-06-29.

Automatic conversion script
Id: cif_fix_values 1715 2011-07-08 13:25:40Z adriana 
;
_cod_original_sg_symbol_H-M 'P 21/n'
_cod_database_code 2201678
_cod_database_fobs_code 2201678

loop_
_symmetry_equiv_pos_as_xyz
'x, y, z'
'-x+1/2, y+1/2, -z+1/2'
'-x, -y, -z'
'x-1/2, -y-1/2, z-1/2'

loop_
_atom_site_label
_atom_site_fract_x
_atom_site_fract_y
_atom_site_fract_z
_atom_site_U_iso_or_equiv
_atom_site_adp_type
_atom_site_calc_flag
_atom_site_refinement_flags
_atom_site_occupancy
_atom_site_disorder_assembly
_atom_site_disorder_group
_atom_site_type_symbol
Ni1 -0.06599(2) -0.00528(2) 0.227217(14) 0.02789(7) Uani d . 1 . . Ni
N5 0.03389(13) 0.12667(13) 0.28363(9) 0.0296(4) Uani d . 1 . . N
N2 0.00214(13) -0.14067(13) 0.29673(9) 0.0295(4) Uani d . 1 . . N
N8 -0.39250(14) -0.01274(14) 0.25135(9) 0.0322(4) Uani d . 1 . . N
N7 -0.20695(13) 0.02549(12) 0.26552(9) 0.0287(4) Uani d . 1 . . N
N1 0.05946(18) -0.06565(15) 0.17822(12) 0.0348(4) Uani d . 1 . . N
N6 0.05092(14) 0.31548(13) 0.29222(10) 0.0349(4) Uani d . 1 . . N
C10 0.06425(16) -0.20811(15) 0.26942(11) 0.0299(4) Uani d . 1 . . C
N9 -0.19332(16) -0.11511(17) 0.15608(13) 0.0365(4) Uani d . 1 . . N
C19 -0.35001(16) 0.04503(15) 0.31781(11) 0.0296(4) Uani d . 1 . . C
C11 -0.01400(16) -0.19857(15) 0.35669(11) 0.0290(4) Uani d . 1 . . C
C12 0.04174(16) -0.30158(15) 0.36360(11) 0.0306(4) Uani d . 1 . . C
C4 0.12807(16) 0.15245(16) 0.34575(11) 0.0295(4) Uani d . 1 . . C
C21 -0.16495(19) 0.12368(17) 0.38989(12) 0.0352(5) Uani d . 1 . . C
N4 -0.1208(2) 0.12583(15) 0.14706(11) 0.0371(4) Uani d . 1 . . N
N3 0.09120(15) -0.30449(14) 0.30698(10) 0.0357(4) Uani d D 1 . . N
C3 0.13833(16) 0.26947(16) 0.35075(11) 0.0304(4) Uani d . 1 . . C
C20 -0.23379(15) 0.06971(15) 0.32596(11) 0.0274(4) Uani d . 1 . . C
C18 -0.30336(16) -0.02266(15) 0.22406(11) 0.0293(4) Uani d . 1 . . C
C17 -0.31011(19) -0.0819(2) 0.15366(13) 0.0379(5) Uani d . 1 . . C
C9 0.0961(2) -0.18017(18) 0.20167(14) 0.0383(5) Uani d . 1 . . C
C1 -0.1085(2) 0.23264(18) 0.18636(13) 0.0395(5) Uani d . 1 . . C
C16 -0.07469(18) -0.16980(18) 0.40520(12) 0.0359(5) Uani d . 1 . . C
C2 -0.00570(17) 0.22581(16) 0.25545(11) 0.0313(4) Uani d . 1 . . C
C13 0.04064(19) -0.37790(18) 0.41825(13) 0.0399(5) Uani d . 1 . . C
C24 -0.4001(2) 0.07249(18) 0.37211(13) 0.0380(5) Uani d . 1 . . C
C8 0.22874(19) 0.3194(2) 0.40620(13) 0.0400(5) Uani d . 1 . . C
C5 0.20726(19) 0.0842(2) 0.39669(13) 0.0434(6) Uani d . 1 . . C
C14 -0.0210(2) -0.3477(2) 0.46497(14) 0.0435(6) Uani d . 1 . . C
C23 -0.3304(2) 0.12554(18) 0.43452(13) 0.0435(6) Uani d . 1 . . C
C15 -0.07784(19) -0.24574(19) 0.45860(13) 0.0399(5) Uani d . 1 . . C
C6 0.2970(2) 0.1354(2) 0.45016(14) 0.0521(7) Uani d . 1 . . C
C7 0.3075(2) 0.2507(2) 0.45476(14) 0.0474(6) Uani d . 1 . . C
C22 -0.2148(2) 0.15088(18) 0.44298(13) 0.0403(5) Uani d . 1 . . C
C25 0.1217(2) 0.1134(2) 0.03506(15) 0.0465(6) Uani d . 1 . . C
N10 0.0985(2) 0.15786(19) 0.09151(12) 0.0633(6) Uani d . 1 . . N
C26 0.1245(2) 0.2593(2) 0.11155(14) 0.0534(6) Uani d . 1 . . C
N11 0.1410(2) 0.3485(2) 0.13364(16) 0.0925(9) Uani d . 1 . . N
N12 0.1367(2) 0.0656(2) -0.01348(13) 0.0701(7) Uani d . 1 . . N
O1 0.18666(16) -0.48457(16) 0.24673(10) 0.0765(6) Uani d . 1 . . O
H5 0.1977(17) 0.0073(17) 0.3945(11) 0.034(5) Uiso d . 1 . . H
H21 -0.0886(16) 0.1395(15) 0.3955(10) 0.029(5) Uiso d . 1 . . H
H15 -0.1163(16) -0.2259(16) 0.4918(11) 0.037(6) Uiso d . 1 . . H
H24 -0.4737(16) 0.0534(15) 0.3662(10) 0.022(5) Uiso d . 1 . . H
H1A 0.1208(19) -0.0253(18) 0.1897(12) 0.040(6) Uiso d . 1 . . H
H1D -0.1760(18) 0.2444(17) 0.1994(11) 0.040(6) Uiso d . 1 . . H
H16 -0.1080(15) -0.1036(16) 0.4032(10) 0.026(5) Uiso d . 1 . . H
H4A -0.186(2) 0.1188(17) 0.1172(12) 0.037(7) Uiso d . 1 . . H
H17D -0.3635(17) -0.1465(18) 0.1448(11) 0.044(6) Uiso d . 1 . . H
H3A 0.1301(16) -0.3575(13) 0.2959(11) 0.043(6) Uiso d D 1 . . H
H1C -0.0993(16) 0.2904(17) 0.1561(11) 0.036(6) Uiso d . 1 . . H
H8 0.2362(16) 0.3995(18) 0.4091(11) 0.039(6) Uiso d . 1 . . H
H9A 0.177(2) -0.1921(19) 0.2116(12) 0.055(7) Uiso d . 1 . . H
H22 -0.1740(16) 0.1845(16) 0.4835(11) 0.035(6) Uiso d . 1 . . H
H14 -0.0263(18) -0.3955(19) 0.4982(12) 0.048(7) Uiso d . 1 . . H
H7 0.3676(19) 0.2784(18) 0.4895(12) 0.046(7) Uiso d . 1 . . H
H17C -0.3469(18) -0.0301(17) 0.1120(12) 0.042(6) Uiso d . 1 . . H
H23 -0.3608(16) 0.1447(16) 0.4719(11) 0.033(6) Uiso d . 1 . . H
H8A -0.454(2) -0.0563(19) 0.2350(13) 0.056(7) Uiso d . 1 . . H
H9D -0.1885(19) -0.1164(18) 0.1157(13) 0.042(7) Uiso d . 1 . . H
H9B 0.0551(19) -0.2300(19) 0.1623(13) 0.055(7) Uiso d . 1 . . H
H4B -0.0700(18) 0.1239(17) 0.1233(12) 0.038(6) Uiso d . 1 . . H
H9C -0.177(2) -0.183(2) 0.1743(14) 0.061(8) Uiso d . 1 . . H
H13 0.0837(18) -0.4448(19) 0.4239(12) 0.046(6) Uiso d . 1 . . H
H1B 0.0264(18) -0.0624(17) 0.1293(13) 0.038(6) Uiso d . 1 . . H
H6 0.348(2) 0.093(2) 0.4815(14) 0.071(9) Uiso d . 1 . . H
H101 0.1811 -0.5273 0.2813 0.085 Uiso d . 1 . . H
H100 0.1791 -0.5023 0.2019 0.085 Uiso d . 1 . . H

loop_
_atom_site_aniso_label
_atom_site_aniso_U_11
_atom_site_aniso_U_22
_atom_site_aniso_U_33
_atom_site_aniso_U_12
_atom_site_aniso_U_13
_atom_site_aniso_U_23
Ni1 0.03013(13) 0.02637(12) 0.02827(13) -0.00190(11) 0.01077(10) -0.00005(12)
N5 0.0283(8) 0.0262(8) 0.0331(9) -0.0001(7) 0.0081(7) 0.0012(7)
N2 0.0328(9) 0.0286(8) 0.0303(9) 0.0004(7) 0.0145(7) 0.0018(7)
N8 0.0273(9) 0.0322(9) 0.0369(10) -0.0078(8) 0.0101(7) -0.0057(8)
N7 0.0276(8) 0.0290(8) 0.0291(9) -0.0028(6) 0.0084(7) -0.0024(7)
N1 0.0389(11) 0.0347(10) 0.0349(12) -0.0046(8) 0.0177(9) 0.0019(8)
N6 0.0381(10) 0.0275(8) 0.0394(11) -0.0004(7) 0.0128(8) 0.0006(8)
C10 0.0306(10) 0.0274(9) 0.0338(11) -0.0035(8) 0.0129(8) -0.0006(9)
N9 0.0396(11) 0.0369(11) 0.0361(12) -0.0039(8) 0.0164(9) -0.0071(9)
C19 0.0299(10) 0.0242(9) 0.0339(12) 0.0013(8) 0.0089(9) 0.0001(8)
C11 0.0300(10) 0.0282(10) 0.0282(11) -0.0023(8) 0.0083(8) 0.0017(8)
C12 0.0327(10) 0.0261(9) 0.0327(12) -0.0018(8) 0.0098(9) 0.0005(8)
C4 0.0280(10) 0.0319(10) 0.0300(11) 0.0001(8) 0.0109(8) -0.0019(8)
C21 0.0330(12) 0.0322(11) 0.0374(13) -0.0021(9) 0.0070(10) -0.0039(9)
N4 0.0388(11) 0.0377(10) 0.0313(11) -0.0043(9) 0.0058(10) 0.0016(8)
N3 0.0420(10) 0.0243(8) 0.0469(12) 0.0042(8) 0.0228(9) 0.0015(8)
C3 0.0312(10) 0.0326(10) 0.0315(11) -0.0034(8) 0.0158(9) -0.0047(9)
C20 0.0286(10) 0.0226(9) 0.0317(11) 0.0015(7) 0.0103(8) 0.0006(8)
C18 0.0294(10) 0.0269(10) 0.0303(11) -0.0005(8) 0.0075(8) -0.0003(8)
C17 0.0335(12) 0.0439(13) 0.0342(13) -0.0052(10) 0.0077(10) -0.0094(11)
C9 0.0482(14) 0.0319(11) 0.0442(14) 0.0011(10) 0.0280(12) 0.0001(10)
C1 0.0413(13) 0.0330(12) 0.0409(14) 0.0032(10) 0.0084(11) 0.0054(10)
C16 0.0404(12) 0.0364(12) 0.0340(12) 0.0085(10) 0.0162(10) 0.0053(10)
C2 0.0321(11) 0.0290(10) 0.0345(12) 0.0004(8) 0.0128(9) 0.0009(9)
C13 0.0456(13) 0.0293(11) 0.0439(14) 0.0009(10) 0.0129(11) 0.0064(10)
C24 0.0358(12) 0.0380(12) 0.0449(14) -0.0016(10) 0.0196(11) 0.0000(10)
C8 0.0420(13) 0.0432(13) 0.0406(14) -0.0123(10) 0.0214(11) -0.0128(11)
C5 0.0428(13) 0.0389(13) 0.0424(14) 0.0046(10) 0.0050(11) -0.0011(11)
C14 0.0511(14) 0.0414(13) 0.0371(14) -0.0074(11) 0.0128(11) 0.0104(11)
C23 0.0563(15) 0.0412(13) 0.0387(14) 0.0027(11) 0.0234(12) -0.0052(11)
C15 0.0414(13) 0.0496(14) 0.0327(13) -0.0013(10) 0.0174(10) 0.0039(11)
C6 0.0413(14) 0.0648(18) 0.0422(15) 0.0103(13) 0.0022(11) 0.0042(13)
C7 0.0347(13) 0.0688(18) 0.0366(14) -0.0095(12) 0.0085(11) -0.0141(13)
C22 0.0478(14) 0.0380(12) 0.0304(13) -0.0014(10) 0.0057(11) -0.0077(10)
C25 0.0496(14) 0.0457(14) 0.0431(15) -0.0056(11) 0.0130(12) 0.0100(12)
N10 0.0902(17) 0.0549(13) 0.0561(15) -0.0215(12) 0.0391(13) -0.0067(12)
C26 0.0539(16) 0.0614(17) 0.0494(16) -0.0095(13) 0.0228(13) -0.0008(14)
N11 0.117(2) 0.0713(18) 0.106(2) -0.0270(17) 0.0595(18) -0.0286(17)
N12 0.0999(19) 0.0655(15) 0.0540(15) -0.0050(14) 0.0372(14) -0.0008(13)
O1 0.0715(12) 0.0872(14) 0.0622(12) 0.0390(11) 0.0086(9) -0.0226(11)

loop_
_atom_type_symbol
_atom_type_description
_atom_type_scat_dispersion_real
_atom_type_scat_dispersion_imag
_atom_type_scat_source
C C 0.0033 0.0016 'International Tables Vol C Tables 4.2.6.8 and 6.1.1.4'
H H 0.0000 0.0000 'International Tables Vol C Tables 4.2.6.8 and 6.1.1.4'
N N 0.0061 0.0033 'International Tables Vol C Tables 4.2.6.8 and 6.1.1.4'
O O 0.0106 0.0060 'International Tables Vol C Tables 4.2.6.8 and 6.1.1.4'
Ni Ni 0.3393 1.1124 'International Tables Vol C Tables 4.2.6.8 and 6.1.1.4'

loop_
_geom_angle_atom_site_label_1
_geom_angle_atom_site_label_2
_geom_angle_atom_site_label_3
_geom_angle
_geom_angle_publ_flag
N1 Ni1 N2 79.30(7) yes
N1 Ni1 N4 92.69(8) yes
N1 Ni1 N5 95.61(7) yes
N1 Ni1 N7 168.66(7) yes
N1 Ni1 N9 89.66(8) yes
N2 Ni1 N4 171.96(7) yes
N2 Ni1 N5 102.57(7) yes
N2 Ni1 N7 97.18(6) yes
N2 Ni1 N9 88.98(8) yes
N4 Ni1 N5 78.74(7) yes
N4 Ni1 N7 90.56(8) yes
N4 Ni1 N9 90.29(9) yes
N5 Ni1 N7 95.68(6) yes
N5 Ni1 N9 168.01(7) yes
N7 Ni1 N9 79.45(7) yes
C2 N5 C4 103.73(16) no
C2 N5 Ni1 113.36(13) no
C4 N5 Ni1 142.76(13) no
C10 N2 C11 104.99(16) no
C10 N2 Ni1 113.14(13) no
C11 N2 Ni1 140.19(12) no
C18 N8 C19 106.09(16) no
C18 N8 H8A 120.5(15) no
C19 N8 H8A 130.3(15) no
C18 N7 C20 105.02(15) no
C18 N7 Ni1 112.90(12) no
C20 N7 Ni1 141.52(12) no
C9 N1 Ni1 112.01(13) no
C9 N1 H1A 107.0(14) no
Ni1 N1 H1A 112.5(14) no
C9 N1 H1B 110.6(14) no
Ni1 N1 H1B 106.6(13) no
H1A N1 H1B 108(2) no
C2 N6 C3 103.51(16) no
N2 C10 N3 113.29(17) no
N2 C10 C9 122.44(18) no
N3 C10 C9 124.22(18) no
C17 N9 Ni1 110.75(13) no
C17 N9 H9D 110.2(17) no
Ni1 N9 H9D 111.1(16) no
C17 N9 H9C 110.9(16) no
Ni1 N9 H9C 107.0(16) no
H9D N9 H9C 107(2) no
N8 C19 C24 131.63(19) no
N8 C19 C20 106.22(17) no
C24 C19 C20 122.05(19) no
C16 C11 C12 120.11(18) no
C16 C11 N2 130.78(18) no
C12 C11 N2 109.10(16) no
N3 C12 C13 132.08(19) no
N3 C12 C11 105.51(16) no
C13 C12 C11 122.41(19) no
N5 C4 C5 131.17(19) no
N5 C4 C3 108.03(17) no
C5 C4 C3 120.76(19) no
C22 C21 C20 117.6(2) no
C22 C21 H21 122.1(12) no
C20 C21 H21 120.3(12) no
C1 N4 Ni1 108.91(14) no
C1 N4 H4A 111.1(15) no
Ni1 N4 H4A 115.4(15) no
C1 N4 H4B 108.0(14) no
Ni1 N4 H4B 103.5(14) no
H4A N4 H4B 109(2) no
C10 N3 C12 107.12(16) no
C10 N3 H3A 124.8(15) no
C12 N3 H3A 128.0(15) no
N6 C3 C8 131.0(2) no
N6 C3 C4 108.28(17) no
C8 C3 C4 120.7(2) no
N7 C20 C21 131.10(17) no
N7 C20 C19 108.66(16) no
C21 C20 C19 120.10(18) no
N7 C18 N8 114.00(17) no
N7 C18 C17 121.82(17) no
N8 C18 C17 124.19(18) no
N9 C17 C18 108.87(18) no
N9 C17 H17D 111.9(12) no
C18 C17 H17D 111.8(12) no
N9 C17 H17C 112.7(12) no
C18 C17 H17C 107.1(12) no
H17D C17 H17C 104.4(16) no
N1 C9 C10 109.45(17) no
N1 C9 H9A 113.3(14) no
C10 C9 H9A 109.4(14) no
N1 C9 H9B 108.3(14) no
C10 C9 H9B 108.2(13) no
H9A C9 H9B 108.1(18) no
N4 C1 C2 108.54(18) no
N4 C1 H1D 107.9(13) no
C2 C1 H1D 109.7(13) no
N4 C1 H1C 110.6(13) no
C2 C1 H1C 110.4(12) no
H1D C1 H1C 109.6(17) no
C15 C16 C11 117.8(2) no
C15 C16 H16 120.6(12) no
C11 C16 H16 121.6(12) no
N5 C2 N6 116.45(18) no
N5 C2 C1 119.70(18) no
N6 C2 C1 123.85(18) no
C14 C13 C12 116.2(2) no
C14 C13 H13 123.1(13) no
C12 C13 H13 120.6(13) no
C23 C24 C19 116.7(2) no
C23 C24 H24 123.1(12) no
C19 C24 H24 120.2(12) no
C7 C8 C3 117.7(2) no
C7 C8 H8 121.7(12) no
C3 C8 H8 120.6(12) no
C6 C5 C4 117.4(2) no
C6 C5 H5 122.3(13) no
C4 C5 H5 120.2(13) no
C13 C14 C15 122.2(2) no
C13 C14 H14 118.1(15) no
C15 C14 H14 119.7(15) no
C24 C23 C22 121.7(2) no
C24 C23 H23 119.0(12) no
C22 C23 H23 119.4(12) no
C16 C15 C14 121.3(2) no
C16 C15 H15 117.9(13) no
C14 C15 H15 120.7(13) no
C5 C6 C7 121.7(2) no
C5 C6 H6 117.9(18) no
C7 C6 H6 120.3(18) no
C8 C7 C6 121.7(2) no
C8 C7 H7 120.9(15) no
C6 C7 H7 117.4(15) no
C21 C22 C23 121.9(2) no
C21 C22 H22 119.7(13) no
C23 C22 H22 118.4(13) no
N12 C25 N10 173.6(3) no
C26 N10 C25 122.2(2) no
N11 C26 N10 173.4(3) no
H101 O1 H100 127.3 no

loop_
_geom_bond_atom_site_label_1
_geom_bond_atom_site_label_2
_geom_bond_site_symmetry_2
_geom_bond_distance
_geom_bond_publ_flag
Ni1 N1 . 2.1458(18) yes
Ni1 N2 . 2.0874(16) yes
Ni1 N4 . 2.1376(19) yes
Ni1 N5 . 2.0724(16) yes
Ni1 N7 . 2.0945(16) yes
Ni1 N9 . 2.1502(19) yes
N5 C2 . 1.329(2) no
N5 C4 . 1.392(2) no
N2 C10 . 1.318(2) no
N2 C11 . 1.395(2) no
N8 C18 . 1.346(2) no
N8 C19 . 1.384(2) no
N8 H8A . 0.88(2) no
N7 C18 . 1.320(2) no
N7 C20 . 1.389(2) no
N1 C9 . 1.468(3) no
N1 H1A . 0.86(2) no
N1 H1B . 0.88(2) no
N6 C2 . 1.345(2) no
N6 C3 . 1.384(2) no
C10 N3 . 1.341(2) no
C10 C9 . 1.489(3) no
N9 C17 . 1.462(3) no
N9 H9D . 0.78(2) no
N9 H9C . 0.88(3) no
C19 C24 . 1.388(3) no
C19 C20 . 1.405(2) no
C11 C16 . 1.391(3) no
C11 C12 . 1.395(3) no
C12 N3 . 1.384(3) no
C12 C13 . 1.383(3) no
C4 C5 . 1.392(3) no
C4 C3 . 1.408(3) no
C21 C22 . 1.366(3) no
C21 C20 . 1.393(3) no
C21 H21 . 0.921(18) no
N4 C1 . 1.464(3) no
N4 H4A . 0.82(2) no
N4 H4B . 0.87(2) no
N3 H3A . 0.856(9) no
C3 C8 . 1.392(3) no
C18 C17 . 1.488(3) no
C17 H17D . 0.99(2) no
C17 H17C . 0.99(2) no
C9 H9A . 0.96(2) no
C9 H9B . 0.96(2) no
C1 C2 . 1.498(3) no
C1 H1D . 0.94(2) no
C1 H1C . 0.93(2) no
C16 C15 . 1.368(3) no
C16 H16 . 0.886(18) no
C13 C14 . 1.376(3) no
C13 H13 . 0.95(2) no
C24 C23 . 1.372(3) no
C24 H24 . 0.897(18) no
C8 C7 . 1.372(3) no
C8 H8 . 0.96(2) no
C5 C6 . 1.376(3) no
C5 H5 . 0.928(19) no
C14 C15 . 1.391(3) no
C14 H14 . 0.87(2) no
C23 C22 . 1.398(3) no
C23 H23 . 0.923(19) no
C15 H15 . 0.925(19) no
C6 C7 . 1.387(4) no
C6 H6 . 0.87(3) no
C7 H7 . 0.88(2) no
C22 H22 . 0.87(2) no
C25 N10 . 1.301(3) yes
C25 N12 . 1.143(3) yes
C26 N10 . 1.283(3) yes
C26 N11 . 1.142(3) yes
O1 H101 . 0.8490 no
O1 H100 . 0.8501 no

loop_
_geom_hbond_atom_site_label_D
_geom_hbond_atom_site_label_H
_geom_hbond_atom_site_label_A
_geom_hbond_site_symmetry_A
_geom_hbond_distance_DH
_geom_hbond_distance_HA
_geom_hbond_distance_DA
_geom_hbond_angle_DHA
N1 H1B N12 3 0.88(2) 2.45(2) 3.270(4) 155.0(18)
N1 H1A O1 2 0.86(2) 2.32(2) 3.119(3) 154.8(19)
N3 H3A O1 . 0.856(9) 2.016(11) 2.853(2) 166(2)
N4 H4B N10 . 0.87(2) 2.35(2) 3.184(3) 161.1(18)
N8 H8A N6 2_445 0.88(2) 1.91(2) 2.762(2) 163(2)
N9 H9D N12 3 0.78(2) 2.30(2) 3.044(3) 160(2)
O1 H100 N11 1_545 0.85 2.17 2.851(3) 137
O1 H101 N6 1_545 0.85 2.51 3.179(3) 136
